data_4307772
loop_
_publ_author_name
'Wayne Ouellette'
'Bruce S. Hudson'
'Jon Zubieta'

_publ_contact_author_address
;Department of Chemistry
111 College Place
Syracuse University
Syracuse, NY 13244    
;
_publ_contact_author_name 'Jon Zubieta'
_publ_section_title
;
Hydrothermal and Structural Chemistry of the Zinc(II)- and
Cadmium(II)-1,2,4-Triazolate Systems
;
_journal_name_full 'Inorganic Chemistry'
_journal_page_first 4887
_journal_page_last 4904
_journal_paper_doi 10.1021/ic062269a
_journal_volume 46
_journal_year 2007
_chemical_formula_sum 'C3 H6.5 N4.5 O2 Zn'
_chemical_formula_weight 203.00
_chemical_name_systematic
; 
 ? 
;
_space_group_IT_number 62
_symmetry_cell_setting orthorhombic
_symmetry_space_group_name_Hall '-P 2ac 2n'
_symmetry_space_group_name_H-M 'P n m a'
_atom_sites_solution_hydrogens geom
_atom_sites_solution_primary direct
_atom_sites_solution_secondary difmap
_audit_creation_method SHELXL-97
_cell_angle_alpha 90.00
_cell_angle_beta 90.00
_cell_angle_gamma 90.00
_cell_formula_units_Z 8
_cell_length_a 7.5978(4)
_cell_length_b 9.9695(5)
_cell_length_c 17.5058(9)
_cell_measurement_reflns_used 4639
_cell_measurement_temperature 90(2)
_cell_measurement_theta_max 28.17
_cell_measurement_theta_min 2.33
_cell_volume 1326.00(12)
_computing_cell_refinement 'Bruker SMART'
_computing_data_collection 'Bruker SMART'
_computing_data_reduction 'Bruker SAINT'
_computing_molecular_graphics 'Bruker SHELXTL'
_computing_publication_material 'Bruker SHELXTL'
_computing_structure_refinement 'SHELXL-97 (Sheldrick, 1997)'
_computing_structure_solution 'SHELXS-97 (Sheldrick, 1990)'
_diffrn_ambient_temperature 90(2)
_diffrn_detector_area_resol_mean 512
_diffrn_measured_fraction_theta_full 1.000
_diffrn_measured_fraction_theta_max 1.000
_diffrn_measurement_device_type 'APEX CCD area detector'
_diffrn_measurement_method 'Phi and omega scans'
_diffrn_radiation_monochromator graphite
_diffrn_radiation_probe x-ray
_diffrn_radiation_type MoK\a
_diffrn_radiation_wavelength 0.71073
_diffrn_reflns_av_R_equivalents 0.0327
_diffrn_reflns_av_sigmaI/netI 0.0191
_diffrn_reflns_limit_h_max 10
_diffrn_reflns_limit_h_min -10
_diffrn_reflns_limit_k_max 13
_diffrn_reflns_limit_k_min -13
_diffrn_reflns_limit_l_max 23
_diffrn_reflns_limit_l_min -23
_diffrn_reflns_number 13409
_diffrn_reflns_theta_full 28.29
_diffrn_reflns_theta_max 28.29
_diffrn_reflns_theta_min 2.33
_diffrn_source 'fine-focus sealed tube'
_diffrn_standards_decay_% 0.001
_exptl_absorpt_coefficient_mu 3.651
_exptl_absorpt_correction_T_max 0.7588
_exptl_absorpt_correction_T_min 0.4744
_exptl_absorpt_correction_type multi-scan
_exptl_absorpt_process_details 'SADABS SHELXL-97 (SHELDRICK, 1997)'
_exptl_crystal_colour colorless
_exptl_crystal_density_diffrn 2.034
_exptl_crystal_density_meas 0
_exptl_crystal_density_method 'not measured'
_exptl_crystal_description block
_exptl_crystal_F_000 816
_exptl_crystal_size_max 0.24
_exptl_crystal_size_mid 0.18
_exptl_crystal_size_min 0.08
_refine_diff_density_max 1.361
_refine_diff_density_min -0.483
_refine_diff_density_rms 0.105
_refine_ls_extinction_method none
_refine_ls_goodness_of_fit_ref 1.098
_refine_ls_hydrogen_treatment constr
_refine_ls_matrix_type full
_refine_ls_number_parameters 134
_refine_ls_number_reflns 1747
_refine_ls_number_restraints 12
_refine_ls_restrained_S_all 1.105
_refine_ls_R_factor_all 0.0303
_refine_ls_R_factor_gt 0.0283
_refine_ls_shift/su_max 0.000
_refine_ls_shift/su_mean 0.000
_refine_ls_structure_factor_coef Fsqd
_refine_ls_weighting_details 'calc w=1/[\s^2^(Fo^2^)+(0.0328P)^2^+2.3807P] where P=(Fo^2^+2Fc^2^)/3'
_refine_ls_weighting_scheme calc
_refine_ls_wR_factor_gt 0.0694
_refine_ls_wR_factor_ref 0.0704
_reflns_number_gt 1644
_reflns_number_total 1747
_reflns_threshold_expression >2sigma(I)
_cod_data_source_file ic062269a-file002_03.cif
_cod_data_source_block Compound_3_[Zn2(trz)3(OH)]_3H2O
_cod_depositor_comments
;
The following automatic conversions were performed:
'_symmetry_cell_setting' value 'Orthorhombic' changed to 'orthorhombic'
according to '/home/saulius/struct/CIF-dictionaries/cif_core.dic'
dictionary named 'cif_core.dic' version 2.4.1 from 2010-06-29.

Automatic conversion script
Id: cif_fix_enum 1527 2010-12-29 10:47:43Z saulius 
;
_cod_original_formula_sum 'C3 H6.50 N4.50 O2 Zn'
_cod_database_code 4307772

loop_
_symmetry_equiv_pos_as_xyz
'x, y, z'
'-x+1/2, -y, z+1/2'
'-x, y+1/2, -z'
'x+1/2, -y+1/2, -z+1/2'
'-x, -y, -z'
'x-1/2, y, -z-1/2'
'x, -y-1/2, z'
'-x-1/2, y-1/2, z-1/2'

loop_
_atom_site_label
_atom_site_type_symbol
_atom_site_fract_x
_atom_site_fract_y
_atom_site_fract_z
_atom_site_U_iso_or_equiv
_atom_site_adp_type
_atom_site_occupancy
_atom_site_symmetry_multiplicity
_atom_site_calc_flag
_atom_site_refinement_flags
_atom_site_disorder_assembly
_atom_site_disorder_group
Zn1 Zn -0.48989(4) 1.2500 0.263012(19) 0.00879(11) Uani 1 2 d S . .
Zn2 Zn -0.14964(5) 0.7500 0.419395(19) 0.01017(11) Uani 1 2 d S . .
O1A O 0.1120(19) 0.7500 0.4435(13) 0.007(6) Uani 0.144(16) 2 d SPU . 1
O1B O 0.1108(5) 0.7142(4) 0.4065(3) 0.0208(14) Uani 0.428(8) 1 d PU . 2
O90 O 0.201(2) 0.7500 0.3264(8) 0.032(3) Uani 0.20 2 d SP . .
O91 O 0.3891(3) 0.7500 0.41774(16) 0.0302(7) Uani 1 2 d S . .
O92 O 0.1910(8) 0.6057(6) 0.4648(3) 0.0566(15) Uani 0.50 1 d P . .
O93 O 0.2337(6) 0.7899(5) 0.4286(3) 0.0314(12) Uani 0.40 1 d P . .
N1 N -0.3221(2) 1.09801(19) 0.30926(11) 0.0123(4) Uani 1 1 d . . .
N2 N -0.1464(2) 1.09473(19) 0.29037(11) 0.0122(4) Uani 1 1 d . . .
N3 N -0.2037(3) 0.91641(19) 0.36186(10) 0.0132(4) Uani 1 1 d . . .
N4 N -0.2068(4) 0.7500 0.52888(15) 0.0128(5) Uani 1 2 d S . .
N5 N -0.1608(3) 0.7500 0.65443(15) 0.0131(5) Uani 1 2 d S . .
N6 N -0.3394(3) 0.7500 0.64191(15) 0.0125(5) Uani 1 2 d S . .
C1 C -0.3508(3) 0.9906(2) 0.35162(13) 0.0151(4) Uani 1 1 d . . .
H1 H -0.4623 0.9681 0.3726 0.018 Uiso 1 1 calc R . .
C2 C -0.0824(3) 0.9858(2) 0.32242(13) 0.0149(4) Uani 1 1 d . . .
H2 H 0.0372 0.9590 0.3181 0.018 Uiso 1 1 calc R . .
C3 C -0.3611(4) 0.7500 0.56722(18) 0.0156(6) Uani 1 2 d S . .
H3 H -0.4730 0.7500 0.5430 0.019 Uiso 1 2 calc SR . .
C4 C -0.0875(4) 0.7500 0.58613(17) 0.0156(6) Uani 1 2 d S . .
H4 H 0.0361 0.7500 0.5780 0.019 Uiso 1 2 calc SR . .

loop_
_atom_site_aniso_label
_atom_site_aniso_U_11
_atom_site_aniso_U_22
_atom_site_aniso_U_33
_atom_site_aniso_U_23
_atom_site_aniso_U_13
_atom_site_aniso_U_12
Zn1 0.00697(17) 0.01037(18) 0.00903(18) 0.000 -0.00002(11) 0.000
Zn2 0.01357(19) 0.00909(18) 0.00784(17) 0.000 0.00001(12) 0.000
O1A 0.006(6) 0.009(6) 0.007(6) 0.000 0.001(2) 0.000
O1B 0.0149(16) 0.022(2) 0.026(2) -0.0072(13) -0.0032(13) -0.0024(11)
O90 0.041(8) 0.024(7) 0.031(8) 0.000 0.008(6) 0.000
O91 0.0102(11) 0.0480(19) 0.0326(15) 0.000 -0.0010(10) 0.000
O92 0.055(3) 0.042(3) 0.073(4) 0.029(3) 0.004(3) 0.009(3)
O93 0.026(2) 0.022(3) 0.046(3) 0.0149(19) -0.004(2) -0.0055(17)
N1 0.0094(8) 0.0133(9) 0.0141(9) 0.0017(7) 0.0012(7) -0.0006(7)
N2 0.0093(8) 0.0121(9) 0.0153(9) 0.0026(7) 0.0009(7) 0.0011(6)
N3 0.0149(9) 0.0119(9) 0.0129(8) 0.0009(7) 0.0005(7) 0.0009(7)
N4 0.0140(12) 0.0137(13) 0.0106(11) 0.000 0.0002(10) 0.000
N5 0.0096(12) 0.0183(13) 0.0115(12) 0.000 0.0006(9) 0.000
N6 0.0086(12) 0.0164(13) 0.0126(12) 0.000 -0.0015(9) 0.000
C1 0.0116(9) 0.0167(11) 0.0170(10) 0.0040(9) 0.0015(8) 0.0002(8)
C2 0.0110(9) 0.0150(10) 0.0186(10) 0.0032(9) 0.0011(8) 0.0017(8)
C3 0.0125(14) 0.0221(17) 0.0123(14) 0.000 -0.0013(11) 0.000
C4 0.0126(14) 0.0225(17) 0.0117(14) 0.000 0.0011(11) 0.000

loop_
_atom_type_symbol
_atom_type_description
_atom_type_scat_dispersion_real
_atom_type_scat_dispersion_imag
_atom_type_scat_source
C C 0.0033 0.0016 'International Tables Vol C Tables 4.2.6.8 and 6.1.1.4'
H H 0.0000 0.0000 'International Tables Vol C Tables 4.2.6.8 and 6.1.1.4'
N N 0.0061 0.0033 'International Tables Vol C Tables 4.2.6.8 and 6.1.1.4'
O O 0.0106 0.0060 'International Tables Vol C Tables 4.2.6.8 and 6.1.1.4'
Zn Zn 0.2839 1.4301 'International Tables Vol C Tables 4.2.6.8 and 6.1.1.4'

loop_
_geom_angle_atom_site_label_1
_geom_angle_atom_site_label_2
_geom_angle_atom_site_label_3
_geom_angle
_geom_angle_site_symmetry_1
_geom_angle_site_symmetry_3
_geom_angle_publ_flag
N6 Zn1 N1 93.89(7) 5_476 7_585 ?
N6 Zn1 N1 93.89(7) 5_476 . ?
N1 Zn1 N1 90.19(10) 7_585 . ?
N6 Zn1 N2 90.16(7) 5_476 6_556 ?
N1 Zn1 N2 175.93(7) 7_585 6_556 ?
N1 Zn1 N2 89.10(7) . 6_556 ?
N6 Zn1 N2 90.16(7) 5_476 4_475 ?
N1 Zn1 N2 89.10(7) 7_585 4_475 ?
N1 Zn1 N2 175.93(7) . 4_475 ?
N2 Zn1 N2 91.33(10) 6_556 4_475 ?
N6 Zn1 N5 173.13(10) 5_476 2_474 ?
N1 Zn1 N5 90.95(7) 7_585 2_474 ?
N1 Zn1 N5 90.96(7) . 2_474 ?
N2 Zn1 N5 85.05(7) 6_556 2_474 ?
N2 Zn1 N5 85.05(7) 4_475 2_474 ?
N4 Zn2 N3 116.70(6) . . ?
N4 Zn2 N3 116.70(6) . 7_575 ?
N3 Zn2 N3 113.49(11) . 7_575 ?
N4 Zn2 O1B 108.95(19) . 7_575 ?
N3 Zn2 O1B 89.92(15) . 7_575 ?
N3 Zn2 O1B 107.07(13) 7_575 7_575 ?
N4 Zn2 O1B 108.95(19) . . ?
N3 Zn2 O1B 107.07(13) . . ?
N3 Zn2 O1B 89.92(15) 7_575 . ?
O1B Zn2 O1B 20.3(2) 7_575 . ?
N4 Zn2 O1A 90.8(6) . . ?
N3 Zn2 O1A 107.9(3) . . ?
N3 Zn2 O1A 107.9(3) 7_575 . ?
O1B Zn2 O1A 21.0(4) 7_575 . ?
O1B Zn2 O1A 21.0(4) . . ?
O93 O1A O92 93.9(9) 7_575 7_575 ?
O93 O1A Zn2 144.9(14) 7_575 . ?
O92 O1A Zn2 114.5(5) 7_575 . ?
O1B O1B O93 92.3(3) 7_575 7_575 ?
O1B O1B Zn2 79.84(11) 7_575 . ?
O93 O1B Zn2 150.2(6) 7_575 . ?
O93 O93 O1B 87.7(3) 7_575 7_575 ?
O93 O93 O92 145.7(4) 7_575 7_575 ?
O1B O93 O92 89.3(5) 7_575 7_575 ?
C1 N1 N2 106.03(17) . . ?
C1 N1 Zn1 133.49(15) . . ?
N2 N1 Zn1 120.27(13) . . ?
C2 N2 N1 106.02(18) . . ?
C2 N2 Zn1 124.85(15) . 6_656 ?
N1 N2 Zn1 128.32(14) . 6_656 ?
C2 N3 C1 102.55(18) . . ?
C2 N3 Zn2 123.31(15) . . ?
C1 N3 Zn2 134.12(16) . . ?
C4 N4 C3 102.3(3) . . ?
C4 N4 Zn2 125.1(2) . . ?
C3 N4 Zn2 132.6(2) . . ?
C4 N5 N6 105.8(3) . . ?
C4 N5 Zn1 124.0(2) . 2_475 ?
N6 N5 Zn1 130.2(2) . 2_475 ?
C3 N6 N5 106.4(3) . . ?
C3 N6 Zn1 134.9(2) . 5_476 ?
N5 N6 Zn1 118.8(2) . 5_476 ?
N1 C1 N3 112.43(19) . . ?
N1 C1 H1 123.8 . . ?
N3 C1 H1 123.8 . . ?
N2 C2 N3 112.97(19) . . ?
N2 C2 H2 123.5 . . ?
N3 C2 H2 123.5 . . ?
N6 C3 N4 112.6(3) . . ?
N6 C3 H3 123.7 . . ?
N4 C3 H3 123.7 . . ?
N5 C4 N4 112.9(3) . . ?
N5 C4 H4 123.5 . . ?
N4 C4 H4 123.5 . . ?

loop_
_geom_bond_atom_site_label_1
_geom_bond_atom_site_label_2
_geom_bond_distance
_geom_bond_site_symmetry_2
_geom_bond_publ_flag
Zn1 N6 2.110(3) 5_476 ?
Zn1 N1 2.1393(19) 7_585 ?
Zn1 N1 2.1394(19) . ?
Zn1 N2 2.1643(18) 6_556 ?
Zn1 N2 2.1643(18) 4_475 ?
Zn1 N5 2.219(3) 2_474 ?
Zn2 N4 1.965(3) . ?
Zn2 N3 1.9838(19) . ?
Zn2 N3 1.9838(19) 7_575 ?
Zn2 O1B 2.023(4) 7_575 ?
Zn2 O1B 2.023(4) . ?
Zn2 O1A 2.032(15) . ?
O1A O93 1.040(15) 7_575 ?
O1A O92 1.603(9) 7_575 ?
O1B O1B 0.713(8) 7_575 ?
O1B O93 1.012(6) 7_575 ?
O90 O1B 1.603(15) 7_575 ?
O91 O93 1.260(5) 7_575 ?
O92 O93 1.261(7) 7_575 ?
O93 O93 0.795(10) 7_575 ?
O93 O1B 1.012(6) 7_575 ?
O93 O92 1.261(7) 7_575 ?
N1 C1 1.320(3) . ?
N1 N2 1.376(2) . ?
N2 C2 1.316(3) . ?
N2 Zn1 2.1643(18) 6_656 ?
N3 C2 1.344(3) . ?
N3 C1 1.352(3) . ?
N4 C4 1.351(4) . ?
N4 C3 1.351(4) . ?
N5 C4 1.319(4) . ?
N5 N6 1.374(3) . ?
N5 Zn1 2.219(3) 2_475 ?
N6 C3 1.318(4) . ?
N6 Zn1 2.110(3) 5_476 ?
C1 H1 0.9500 . ?
C2 H2 0.9500 . ?
C3 H3 0.9500 . ?
C4 H4 0.9500 . ?

loop_
_geom_torsion_atom_site_label_1
_geom_torsion_atom_site_label_2
_geom_torsion_atom_site_label_3
_geom_torsion_atom_site_label_4
_geom_torsion
_geom_torsion_site_symmetry_1
_geom_torsion_site_symmetry_2
_geom_torsion_site_symmetry_3
_geom_torsion_site_symmetry_4
_geom_torsion_publ_flag
N4 Zn2 O1A O93 138(2) . . . 7_575 ?
N3 Zn2 O1A O93 -103.2(19) . . . 7_575 ?
N3 Zn2 O1A O93 20(2) 7_575 . . 7_575 ?
O1B Zn2 O1A O93 -71(3) 7_575 . . 7_575 ?
O1B Zn2 O1A O93 -12.2(14) . . . 7_575 ?
N4 Zn2 O1A O92 -80.6(12) . . . 7_575 ?
N3 Zn2 O1A O92 37.9(13) . . . 7_575 ?
N3 Zn2 O1A O92 161.0(10) 7_575 . . 7_575 ?
O1B Zn2 O1A O92 70.0(6) 7_575 . . 7_575 ?
O1B Zn2 O1A O92 128.9(19) . . . 7_575 ?
N4 Zn2 O1B O1B -93.53(6) . . . 7_575 ?
N3 Zn2 O1B O1B 33.51(6) . . . 7_575 ?
N3 Zn2 O1B O1B 148.13(6) 7_575 . . 7_575 ?
O1A Zn2 O1B O1B -62.2(8) . . . 7_575 ?
N4 Zn2 O1B O93 -16.8(9) . . . 7_575 ?
N3 Zn2 O1B O93 110.2(8) . . . 7_575 ?
N3 Zn2 O1B O93 -135.1(9) 7_575 . . 7_575 ?
O1B Zn2 O1B O93 76.7(9) 7_575 . . 7_575 ?
O1A Zn2 O1B O93 14.5(10) . . . 7_575 ?
N6 Zn1 N1 C1 35.2(2) 5_476 . . . ?
N1 Zn1 N1 C1 129.14(19) 7_585 . . . ?
N2 Zn1 N1 C1 -54.9(2) 6_556 . . . ?
N2 Zn1 N1 C1 -150.9(9) 4_475 . . . ?
N5 Zn1 N1 C1 -139.9(2) 2_474 . . . ?
N6 Zn1 N1 N2 -150.78(16) 5_476 . . . ?
N1 Zn1 N1 N2 -56.86(18) 7_585 . . . ?
N2 Zn1 N1 N2 119.13(14) 6_556 . . . ?
N2 Zn1 N1 N2 23.1(11) 4_475 . . . ?
N5 Zn1 N1 N2 34.10(16) 2_474 . . . ?
C1 N1 N2 C2 0.2(2) . . . . ?
Zn1 N1 N2 C2 -175.29(15) . . . . ?
C1 N1 N2 Zn1 -169.74(16) . . . 6_656 ?
Zn1 N1 N2 Zn1 14.8(2) . . . 6_656 ?
N4 Zn2 N3 C2 122.95(19) . . . . ?
N3 Zn2 N3 C2 -96.95(19) 7_575 . . . ?
O1B Zn2 N3 C2 11.7(2) 7_575 . . . ?
O1B Zn2 N3 C2 0.6(3) . . . . ?
O1A Zn2 N3 C2 22.7(6) . . . . ?
N4 Zn2 N3 C1 -55.2(2) . . . . ?
N3 Zn2 N3 C1 84.9(2) 7_575 . . . ?
O1B Zn2 N3 C1 -166.5(3) 7_575 . . . ?
O1B Zn2 N3 C1 -177.5(3) . . . . ?
O1A Zn2 N3 C1 -155.5(6) . . . . ?
N3 Zn2 N4 C4 -110.59(7) . . . . ?
N3 Zn2 N4 C4 110.60(7) 7_575 . . . ?
O1B Zn2 N4 C4 -10.74(12) 7_575 . . . ?
O1B Zn2 N4 C4 10.74(12) . . . . ?
O1A Zn2 N4 C4 0.0 . . . . ?
N3 Zn2 N4 C3 69.41(7) . . . . ?
N3 Zn2 N4 C3 -69.40(7) 7_575 . . . ?
O1B Zn2 N4 C3 169.26(12) 7_575 . . . ?
O1B Zn2 N4 C3 -169.26(12) . . . . ?
O1A Zn2 N4 C3 180.0 . . . . ?
C4 N5 N6 C3 0.0 . . . . ?
Zn1 N5 N6 C3 180.0 2_475 . . . ?
C4 N5 N6 Zn1 180.0 . . . 5_476 ?
Zn1 N5 N6 Zn1 0.0 2_475 . . 5_476 ?
N2 N1 C1 N3 0.0(3) . . . . ?
Zn1 N1 C1 N3 174.64(15) . . . . ?
C2 N3 C1 N1 -0.2(3) . . . . ?
Zn2 N3 C1 N1 178.18(16) . . . . ?
N1 N2 C2 N3 -0.3(3) . . . . ?
Zn1 N2 C2 N3 170.02(15) 6_656 . . . ?
C1 N3 C2 N2 0.4(3) . . . . ?
Zn2 N3 C2 N2 -178.28(15) . . . . ?
N5 N6 C3 N4 0.000(1) . . . . ?
Zn1 N6 C3 N4 180.0 5_476 . . . ?
C4 N4 C3 N6 0.000(1) . . . . ?
Zn2 N4 C3 N6 180.0 . . . . ?
N6 N5 C4 N4 0.000(1) . . . . ?
Zn1 N5 C4 N4 180.0 2_475 . . . ?
C3 N4 C4 N5 0.000(1) . . . . ?
Zn2 N4 C4 N5 180.0 . . . . ?
